data_4066439
loop_
_publ_author_name
'Enk, Barbara'
'Eisenstecken, Daniela'
'Kopacka, Holger'
'Wurst, Klaus'
'M\"uller, Thomas'
'Pevny, Florian'
'Winter, Rainer F.'
'Bildstein, Benno'

_publ_section_title
;
 Doubly N-Functionalized Pentafulvenes and Redox-Responsive [N,N]- and
 [N,C,N]-Pincer Bis(imidoyl)pentamethylruthenocene Metalloligands
;
_journal_issue 14
_journal_name_full Organometallics
_journal_page_first 3169
_journal_paper_doi 10.1021/om100458h
_journal_volume 29
_journal_year 2010
_chemical_formula_sum 'C31 H24 Cl4 F6 N2 Ru'
_chemical_formula_weight 781.39
_chemical_name_systematic
; 
 ? 
;
_space_group_IT_number 14
_symmetry_cell_setting monoclinic
_symmetry_space_group_name_Hall '-P 2yn'
_symmetry_space_group_name_H-M 'P 1 21/n 1'
_atom_sites_solution_hydrogens geom
_atom_sites_solution_primary direct
_atom_sites_solution_secondary difmap
_audit_creation_method SHELXL-97
_cell_angle_alpha 90.00
_cell_angle_beta 103.489(2)
_cell_angle_gamma 90.00
_cell_formula_units_Z 4
_cell_length_a 11.1853(2)
_cell_length_b 15.6423(4)
_cell_length_c 19.3087(3)
_cell_measurement_reflns_used 26788
_cell_measurement_temperature 296(2)
_cell_measurement_theta_max 27.5
_cell_measurement_theta_min 1.0
_cell_volume 3285.13(12)
_computing_data_collection COLLECT
_computing_data_reduction 'DENZO and SCALEPACK'
_computing_structure_refinement 'SHELXL-97 (Sheldrick, 1997)'
_computing_structure_solution 'SHELXS-97 (Sheldrick, 1990)'
_diffrn_ambient_temperature 296(2)
_diffrn_measured_fraction_theta_full 0.998
_diffrn_measured_fraction_theta_max 0.998
_diffrn_measurement_device_type 'Nonius KappaCCD'
_diffrn_measurement_method 'phi- and omega-scans'
_diffrn_radiation_monochromator graphite
_diffrn_radiation_source 'fine-focus sealed tube'
_diffrn_radiation_type MoK\a
_diffrn_radiation_wavelength 0.71073
_diffrn_reflns_av_R_equivalents 0.0241
_diffrn_reflns_av_sigmaI/netI 0.0241
_diffrn_reflns_limit_h_max 14
_diffrn_reflns_limit_h_min -14
_diffrn_reflns_limit_k_max 18
_diffrn_reflns_limit_k_min -19
_diffrn_reflns_limit_l_max 24
_diffrn_reflns_limit_l_min -24
_diffrn_reflns_number 21167
_diffrn_reflns_theta_full 26.50
_diffrn_reflns_theta_max 26.50
_diffrn_reflns_theta_min 1.69
_diffrn_standards_number 0
_exptl_absorpt_coefficient_mu 0.861
_exptl_absorpt_correction_type none
_exptl_crystal_colour yellow
_exptl_crystal_density_diffrn 1.580
_exptl_crystal_density_method 'not measured'
_exptl_crystal_description prism
_exptl_crystal_F_000 1560
_exptl_crystal_size_max 0.41
_exptl_crystal_size_mid 0.21
_exptl_crystal_size_min 0.15
_refine_diff_density_max 0.883
_refine_diff_density_min -0.899
_refine_diff_density_rms 0.058
_refine_ls_extinction_method none
_refine_ls_goodness_of_fit_ref 1.051
_refine_ls_hydrogen_treatment constr
_refine_ls_matrix_type full
_refine_ls_number_parameters 402
_refine_ls_number_reflns 6795
_refine_ls_number_restraints 0
_refine_ls_restrained_S_all 1.051
_refine_ls_R_factor_all 0.0485
_refine_ls_R_factor_gt 0.0389
_refine_ls_shift/su_max 0.001
_refine_ls_shift/su_mean 0.000
_refine_ls_structure_factor_coef Fsqd
_refine_ls_weighting_details 'calc w=1/[\s^2^(Fo^2^)+(0.0410P)^2^+3.3344P] where P=(Fo^2^+2Fc^2^)/3'
_refine_ls_weighting_scheme calc
_refine_ls_wR_factor_gt 0.0951
_refine_ls_wR_factor_ref 0.1002
_reflns_number_gt 5741
_reflns_number_total 6795
_reflns_threshold_expression >2sigma(I)
_cod_data_source_file om100458h_si_002.cif
_cod_data_source_block 11
_cod_original_cell_volume 3285.13(11)
_cod_original_sg_symbol_H-M P21/n
_cod_database_code 4066439

loop_
_symmetry_equiv_pos_as_xyz
'x, y, z'
'-x+1/2, y+1/2, -z+1/2'
'-x, -y, -z'
'x-1/2, -y-1/2, z-1/2'

loop_
_atom_site_label
_atom_site_type_symbol
_atom_site_fract_x
_atom_site_fract_y
_atom_site_fract_z
_atom_site_U_iso_or_equiv
_atom_site_adp_type
_atom_site_occupancy
_atom_site_symmetry_multiplicity
_atom_site_calc_flag
_atom_site_refinement_flags
Ru1 Ru 0.80554(2) 0.196809(13) 0.106418(11) 0.04262(9) Uani 1 1 d .
Cl1 Cl 1.29333(13) 0.18992(11) 0.23817(10) 0.1372(7) Uani 1 1 d .
Cl2 Cl 1.09956(10) 0.43691(6) 0.05364(5) 0.0812(3) Uani 1 1 d .
Cl3 Cl 1.04576(9) 0.03393(8) 0.35276(6) 0.0864(3) Uani 1 1 d .
Cl4 Cl 0.56413(11) 0.09999(14) 0.29538(9) 0.1435(7) Uani 1 1 d .
N1 N 1.1695(3) 0.25954(17) 0.09407(16) 0.0597(7) Uani 1 1 d .
N2 N 0.7822(2) 0.01683(17) 0.27021(13) 0.0518(6) Uani 1 1 d .
C1 C 0.6725(4) 0.1820(2) 0.00411(17) 0.0613(8) Uani 1 1 d .
C2 C 0.6085(3) 0.1851(2) 0.06008(19) 0.0606(8) Uani 1 1 d .
C3 C 0.6346(3) 0.2660(2) 0.09543(17) 0.0550(7) Uani 1 1 d .
C4 C 0.7141(3) 0.31283(19) 0.06124(17) 0.0532(7) Uani 1 1 d .
C5 C 0.7375(3) 0.2609(2) 0.00465(16) 0.0568(8) Uani 1 1 d .
C6 C 0.9464(3) 0.09759(17) 0.13468(16) 0.0487(7) Uani 1 1 d .
H6 H 0.9508 0.0513 0.1052 0.058 Uiso 1 1 calc .
C7 C 0.8792(3) 0.10040(18) 0.18907(14) 0.0450(6) Uani 1 1 d .
C8 C 0.8936(3) 0.18497(18) 0.21952(15) 0.0451(6) Uani 1 1 d .
H8 H 0.8581 0.2049 0.2555 0.054 Uiso 1 1 calc .
C9 C 0.9708(3) 0.23245(18) 0.18545(15) 0.0458(6) Uani 1 1 d .
H9 H 0.9947 0.2890 0.1951 0.055 Uiso 1 1 calc .
C10 C 1.0060(3) 0.17837(18) 0.13338(17) 0.0494(7) Uani 1 1 d .
C11 C 1.0921(3) 0.19915(18) 0.08899(19) 0.0575(8) Uani 1 1 d .
C12 C 1.0985(5) 0.1369(3) 0.0297(3) 0.0900(15) Uani 1 1 d .
C13 C 1.1948(3) 0.3177(2) 0.15072(17) 0.0516(7) Uani 1 1 d .
C14 C 1.2586(3) 0.2960(3) 0.2198(2) 0.0775(12) Uani 1 1 d .
C15 C 1.2935(4) 0.3579(5) 0.2720(2) 0.1021(18) Uani 1 1 d .
H15 H 1.3369 0.3422 0.3174 0.123 Uiso 1 1 calc .
C16 C 1.2650(5) 0.4402(4) 0.2573(3) 0.1061(18) Uani 1 1 d .
H16 H 1.2875 0.4811 0.2930 0.127 Uiso 1 1 calc .
C17 C 1.2042(4) 0.4646(3) 0.1914(2) 0.0786(11) Uani 1 1 d .
H17 H 1.1843 0.5218 0.1819 0.094 Uiso 1 1 calc .
C18 C 1.1716(3) 0.4043(2) 0.13825(17) 0.0537(7) Uani 1 1 d .
C19 C 0.8153(3) 0.02792(19) 0.21222(15) 0.0488(7) Uani 1 1 d .
C20 C 0.7906(4) -0.0503(2) 0.16307(18) 0.0706(10) Uani 1 1 d .
C21 C 0.8061(3) 0.07444(19) 0.32718(15) 0.0477(7) Uani 1 1 d .
C22 C 0.9213(3) 0.0851(2) 0.37219(17) 0.0572(8) Uani 1 1 d .
C23 C 0.9375(5) 0.1341(3) 0.4332(2) 0.0898(13) Uani 1 1 d .
H23 H 1.0156 0.1405 0.4628 0.108 Uiso 1 1 calc .
C24 C 0.8389(7) 0.1730(4) 0.4502(3) 0.1153(19) Uani 1 1 d .
H24 H 0.8499 0.2065 0.4910 0.138 Uiso 1 1 calc .
C25 C 0.7261(6) 0.1630(4) 0.4080(3) 0.1044(16) Uani 1 1 d .
H25 H 0.6590 0.1893 0.4198 0.125 Uiso 1 1 calc .
C26 C 0.7095(3) 0.1142(3) 0.3477(2) 0.0715(10) Uani 1 1 d .
C01 C 0.6634(5) 0.1119(3) -0.0504(2) 0.0907(14) Uani 1 1 d .
H01A H 0.6473 0.0585 -0.0298 0.136 Uiso 1 1 calc R
H01B H 0.7394 0.1080 -0.0652 0.136 Uiso 1 1 calc R
H01C H 0.5977 0.1244 -0.0909 0.136 Uiso 1 1 calc R
C02 C 0.5204(4) 0.1193(3) 0.0752(3) 0.0874(12) Uani 1 1 d .
H02A H 0.4384 0.1337 0.0500 0.131 Uiso 1 1 calc R
H02B H 0.5246 0.1179 0.1254 0.131 Uiso 1 1 calc R
H02C H 0.5419 0.0642 0.0599 0.131 Uiso 1 1 calc R
C03 C 0.5794(4) 0.2981(3) 0.1545(2) 0.0781(11) Uani 1 1 d .
H03A H 0.6336 0.3394 0.1823 0.117 Uiso 1 1 calc R
H03B H 0.5681 0.2511 0.1843 0.117 Uiso 1 1 calc R
H03C H 0.5014 0.3243 0.1345 0.117 Uiso 1 1 calc R
C04 C 0.7599(4) 0.4026(2) 0.0791(2) 0.0677(9) Uani 1 1 d .
H04A H 0.7004 0.4427 0.0538 0.101 Uiso 1 1 calc R
H04B H 0.8364 0.4105 0.0655 0.101 Uiso 1 1 calc R
H04C H 0.7720 0.4120 0.1294 0.101 Uiso 1 1 calc R
C05 C 0.8080(4) 0.2894(3) -0.04853(19) 0.0789(11) Uani 1 1 d .
H05A H 0.8418 0.2404 -0.0671 0.118 Uiso 1 1 calc R
H05B H 0.8734 0.3268 -0.0257 0.118 Uiso 1 1 calc R
H05C H 0.7538 0.3192 -0.0868 0.118 Uiso 1 1 calc R
F1 F 1.1546(3) 0.06461(16) 0.0578(2) 0.1272(12) Uani 1 1 d .
F2 F 0.9902(3) 0.11198(17) -0.00834(14) 0.1059(9) Uani 1 1 d .
F3 F 1.1633(4) 0.16607(19) -0.01312(19) 0.1573(18) Uani 1 1 d .
F4 F 0.8943(3) -0.09306(15) 0.16603(15) 0.1036(9) Uani 1 1 d .
F5 F 0.7465(3) -0.02926(14) 0.09528(11) 0.0863(7) Uani 1 1 d .
F6 F 0.7122(3) -0.10332(18) 0.18037(14) 0.1194(11) Uani 1 1 d .

loop_
_atom_site_aniso_label
_atom_site_aniso_U_11
_atom_site_aniso_U_22
_atom_site_aniso_U_33
_atom_site_aniso_U_23
_atom_site_aniso_U_13
_atom_site_aniso_U_12
Ru1 0.05657(15) 0.03258(12) 0.04194(13) -0.00301(9) 0.01808(10) -0.00162(10)
Cl1 0.0971(9) 0.1351(12) 0.1767(15) 0.1018(12) 0.0266(9) 0.0398(8)
Cl2 0.0979(7) 0.0600(5) 0.0783(6) 0.0245(5) 0.0058(5) -0.0003(5)
Cl3 0.0507(5) 0.0955(8) 0.1101(8) -0.0053(6) 0.0131(5) 0.0081(5)
Cl4 0.0510(6) 0.241(2) 0.1403(12) 0.0453(13) 0.0263(7) 0.0282(9)
N1 0.0701(17) 0.0429(14) 0.0785(18) 0.0102(13) 0.0423(15) 0.0036(13)
N2 0.0537(14) 0.0528(15) 0.0499(14) 0.0060(11) 0.0144(11) -0.0146(12)
C1 0.080(2) 0.0490(18) 0.0485(17) -0.0053(14) 0.0017(16) -0.0015(16)
C2 0.0589(19) 0.0540(19) 0.063(2) -0.0021(15) 0.0034(15) -0.0047(15)
C3 0.0521(17) 0.0509(17) 0.0617(18) -0.0011(15) 0.0124(14) 0.0048(14)
C4 0.0645(19) 0.0399(16) 0.0531(17) -0.0010(13) 0.0094(14) 0.0043(14)
C5 0.081(2) 0.0450(17) 0.0431(15) 0.0018(13) 0.0118(15) 0.0049(15)
C6 0.0620(18) 0.0343(14) 0.0557(16) 0.0033(12) 0.0253(14) 0.0032(13)
C7 0.0523(16) 0.0408(15) 0.0441(14) 0.0017(12) 0.0157(12) -0.0063(12)
C8 0.0516(16) 0.0445(15) 0.0422(14) -0.0013(12) 0.0173(12) -0.0057(12)
C9 0.0516(16) 0.0378(14) 0.0505(15) -0.0019(12) 0.0169(13) -0.0023(12)
C10 0.0571(17) 0.0390(14) 0.0592(17) 0.0047(13) 0.0279(14) 0.0022(13)
C11 0.077(2) 0.0343(15) 0.075(2) 0.0067(14) 0.0440(18) 0.0074(14)
C12 0.130(4) 0.052(2) 0.118(4) -0.016(2) 0.090(3) -0.019(2)
C13 0.0422(15) 0.0567(18) 0.0614(18) 0.0122(14) 0.0233(13) -0.0010(13)
C14 0.0501(19) 0.097(3) 0.086(3) 0.041(2) 0.0183(18) 0.0022(19)
C15 0.073(3) 0.162(5) 0.062(2) 0.020(3) -0.003(2) -0.039(3)
C16 0.108(4) 0.138(5) 0.072(3) -0.022(3) 0.021(3) -0.056(4)
C17 0.083(3) 0.072(2) 0.087(3) -0.016(2) 0.032(2) -0.022(2)
C18 0.0503(17) 0.0528(18) 0.0603(18) 0.0057(14) 0.0176(14) -0.0067(14)
C19 0.0555(17) 0.0434(15) 0.0473(15) 0.0030(12) 0.0117(13) -0.0097(13)
C20 0.103(3) 0.052(2) 0.0555(19) 0.0002(16) 0.0156(19) -0.025(2)
C21 0.0498(16) 0.0505(17) 0.0469(15) 0.0091(13) 0.0194(13) -0.0038(13)
C22 0.0562(18) 0.0566(19) 0.0581(18) 0.0003(15) 0.0118(14) -0.0059(15)
C23 0.097(3) 0.098(3) 0.067(2) -0.017(2) 0.004(2) -0.017(3)
C24 0.162(6) 0.107(4) 0.092(4) -0.034(3) 0.060(4) 0.001(4)
C25 0.118(4) 0.107(4) 0.110(4) -0.003(3) 0.071(3) 0.028(3)
C26 0.062(2) 0.085(3) 0.075(2) 0.016(2) 0.0333(18) 0.0140(19)
C01 0.132(4) 0.066(2) 0.066(2) -0.023(2) 0.006(2) -0.007(2)
C02 0.073(3) 0.080(3) 0.106(3) 0.000(2) 0.012(2) -0.021(2)
C03 0.076(2) 0.079(3) 0.089(3) -0.007(2) 0.036(2) 0.011(2)
C04 0.090(3) 0.0384(17) 0.078(2) -0.0023(16) 0.026(2) 0.0065(17)
C05 0.120(3) 0.067(2) 0.055(2) 0.0068(17) 0.032(2) 0.006(2)
F1 0.154(3) 0.0575(15) 0.200(3) -0.0160(17) 0.102(3) 0.0242(16)
F2 0.159(3) 0.0847(17) 0.0914(17) -0.0344(14) 0.0638(18) -0.0143(18)
F3 0.270(4) 0.0937(19) 0.173(3) -0.056(2) 0.183(3) -0.072(2)
F4 0.136(2) 0.0579(14) 0.1101(19) -0.0162(13) 0.0143(17) 0.0203(15)
F5 0.132(2) 0.0645(13) 0.0545(11) -0.0119(10) 0.0054(12) -0.0158(13)
F6 0.180(3) 0.0912(18) 0.0936(17) -0.0236(14) 0.0441(18) -0.086(2)

loop_
_atom_type_symbol
_atom_type_description
_atom_type_scat_dispersion_real
_atom_type_scat_dispersion_imag
_atom_type_scat_source
C C 0.0033 0.0016 'International Tables Vol C Tables 4.2.6.8 and 6.1.1.4'
H H 0.0000 0.0000 'International Tables Vol C Tables 4.2.6.8 and 6.1.1.4'
N N 0.0061 0.0033 'International Tables Vol C Tables 4.2.6.8 and 6.1.1.4'
F F 0.0171 0.0103 'International Tables Vol C Tables 4.2.6.8 and 6.1.1.4'
Cl Cl 0.1484 0.1585 'International Tables Vol C Tables 4.2.6.8 and 6.1.1.4'
Ru Ru -1.2594 0.8363 'International Tables Vol C Tables 4.2.6.8 and 6.1.1.4'

loop_
_geom_angle_atom_site_label_1
_geom_angle_atom_site_label_2
_geom_angle_atom_site_label_3
_geom_angle
C3 Ru1 C4 38.51(13)
C3 Ru1 C9 121.80(11)
C4 Ru1 C9 108.18(11)
C3 Ru1 C5 64.34(13)
C4 Ru1 C5 38.56(12)
C9 Ru1 C5 125.11(12)
C3 Ru1 C8 108.81(12)
C4 Ru1 C8 122.32(11)
C9 Ru1 C8 37.79(10)
C5 Ru1 C8 157.22(11)
C3 Ru1 C2 38.55(12)
C4 Ru1 C2 64.44(12)
C9 Ru1 C2 156.80(12)
C5 Ru1 C2 64.06(13)
C8 Ru1 C2 125.38(12)
C3 Ru1 C6 161.36(12)
C4 Ru1 C6 160.11(12)
C9 Ru1 C6 64.06(11)
C5 Ru1 C6 129.10(12)
C8 Ru1 C6 63.90(11)
C2 Ru1 C6 129.91(12)
C3 Ru1 C1 64.23(13)
C4 Ru1 C1 64.35(12)
C9 Ru1 C1 161.12(13)
C5 Ru1 C1 38.22(12)
C8 Ru1 C1 161.03(13)
C2 Ru1 C1 38.13(14)
C6 Ru1 C1 116.64(12)
C3 Ru1 C10 156.57(12)
C4 Ru1 C10 124.42(12)
C9 Ru1 C10 38.35(11)
C5 Ru1 C10 113.33(12)
C8 Ru1 C10 63.59(11)
C2 Ru1 C10 164.02(12)
C6 Ru1 C10 38.07(11)
C1 Ru1 C10 129.82(13)
C3 Ru1 C7 125.72(11)
C4 Ru1 C7 157.59(11)
C9 Ru1 C7 63.65(10)
C5 Ru1 C7 163.30(11)
C8 Ru1 C7 38.29(10)
C2 Ru1 C7 114.13(12)
C6 Ru1 C7 37.89(10)
C1 Ru1 C7 129.75(11)
C10 Ru1 C7 63.39(10)
C11 N1 C13 123.7(3)
C19 N2 C21 124.3(2)
C2 C1 C5 108.0(3)
C2 C1 C01 126.0(3)
C5 C1 C01 125.7(4)
C2 C1 Ru1 70.68(18)
C5 C1 Ru1 70.43(18)
C01 C1 Ru1 128.8(3)
C1 C2 C3 107.9(3)
C1 C2 C02 126.3(3)
C3 C2 C02 125.6(4)
C1 C2 Ru1 71.2(2)
C3 C2 Ru1 69.97(18)
C02 C2 Ru1 128.6(3)
C4 C3 C2 108.2(3)
C4 C3 C03 126.1(3)
C2 C3 C03 125.6(3)
C4 C3 Ru1 70.76(18)
C2 C3 Ru1 71.48(19)
C03 C3 Ru1 127.0(3)
C3 C4 C5 107.8(3)
C3 C4 C04 126.0(3)
C5 C4 C04 126.1(3)
C3 C4 Ru1 70.73(17)
C5 C4 Ru1 71.25(17)
C04 C4 Ru1 125.9(2)
C1 C5 C4 108.1(3)
C1 C5 C05 126.8(3)
C4 C5 C05 124.8(3)
C1 C5 Ru1 71.35(18)
C4 C5 Ru1 70.18(17)
C05 C5 Ru1 128.7(3)
C7 C6 C10 108.2(2)
C7 C6 Ru1 71.89(17)
C10 C6 Ru1 71.38(17)
C6 C7 C8 107.5(2)
C6 C7 C19 125.4(3)
C8 C7 C19 127.0(3)
C6 C7 Ru1 70.22(16)
C8 C7 Ru1 69.86(16)
C19 C7 Ru1 128.5(2)
C9 C8 C7 108.4(2)
C9 C8 Ru1 70.84(16)
C7 C8 Ru1 71.85(16)
C8 C9 C10 108.3(2)
C8 C9 Ru1 71.37(17)
C10 C9 Ru1 71.67(17)
C6 C10 C9 107.6(2)
C6 C10 C11 125.3(3)
C9 C10 C11 127.1(3)
C6 C10 Ru1 70.55(17)
C9 C10 Ru1 69.98(17)
C11 C10 Ru1 127.2(2)
N1 C11 C10 130.4(3)
N1 C11 C12 112.6(3)
C10 C11 C12 116.8(3)
F3 C12 F2 108.8(5)
F3 C12 F1 105.9(4)
F2 C12 F1 104.9(3)
F3 C12 C11 112.7(3)
F2 C12 C11 114.3(4)
F1 C12 C11 109.6(4)
C18 C13 N1 120.2(3)
C18 C13 C14 115.8(3)
N1 C13 C14 123.5(3)
C15 C14 C13 121.2(4)
C15 C14 Cl1 120.8(4)
C13 C14 Cl1 118.1(4)
C16 C15 C14 120.3(4)
C15 C16 C17 120.9(5)
C16 C17 C18 119.7(4)
C17 C18 C13 122.1(3)
C17 C18 Cl2 119.2(3)
C13 C18 Cl2 118.7(3)
N2 C19 C7 129.6(3)
N2 C19 C20 112.9(3)
C7 C19 C20 117.3(3)
F6 C20 F5 107.0(3)
F6 C20 F4 107.5(3)
F5 C20 F4 106.7(3)
F6 C20 C19 112.6(3)
F5 C20 C19 112.6(3)
F4 C20 C19 110.2(3)
C26 C21 C22 116.2(3)
C26 C21 N2 119.8(3)
C22 C21 N2 123.3(3)
C23 C22 C21 121.3(3)
C23 C22 Cl3 119.5(3)
C21 C22 Cl3 119.2(2)
C24 C23 C22 119.9(4)
C25 C24 C23 120.0(5)
C24 C25 C26 120.3(4)
C25 C26 C21 122.3(4)
C25 C26 Cl4 119.7(4)
C21 C26 Cl4 118.0(3)

loop_
_geom_bond_atom_site_label_1
_geom_bond_atom_site_label_2
_geom_bond_distance
Ru1 C3 2.164(3)
Ru1 C4 2.164(3)
Ru1 C9 2.177(3)
Ru1 C5 2.179(3)
Ru1 C8 2.184(3)
Ru1 C2 2.184(3)
Ru1 C6 2.188(3)
Ru1 C1 2.191(3)
Ru1 C10 2.199(3)
Ru1 C7 2.210(3)
Cl1 C14 1.721(4)
Cl2 C18 1.722(3)
Cl3 C22 1.721(4)
Cl4 C26 1.716(4)
N1 C11 1.269(4)
N1 C13 1.400(4)
N2 C19 1.270(4)
N2 C21 1.399(4)
C1 C2 1.429(5)
C1 C5 1.431(5)
C1 C01 1.508(5)
C2 C3 1.435(5)
C2 C02 1.500(5)
C3 C4 1.427(5)
C3 C03 1.504(5)
C4 C5 1.434(4)
C4 C04 1.507(4)
C5 C05 1.500(5)
C6 C7 1.428(4)
C6 C10 1.431(4)
C7 C8 1.441(4)
C7 C19 1.465(4)
C8 C9 1.412(4)
C9 C10 1.438(4)
C10 C11 1.467(4)
C11 C12 1.516(5)
C12 F3 1.302(4)
C12 F2 1.321(6)
C12 F1 1.344(6)
C13 C18 1.389(4)
C13 C14 1.400(5)
C14 C15 1.387(7)
C15 C16 1.341(8)
C16 C17 1.350(7)
C17 C18 1.380(5)
C19 C20 1.533(5)
C20 F6 1.306(4)
C20 F5 1.328(4)
C20 F4 1.329(5)
C21 C26 1.383(5)
C21 C22 1.387(4)
C22 C23 1.382(5)
C23 C24 1.365(8)
C24 C25 1.341(8)
C25 C26 1.368(7)
